data_4024626
loop_
_publ_author_name
'Richard J. Duffy'
'Kay A. Morris'
'Ravikrishna Vallakati'
'Wei Zhang'
'Daniel Romo'

_publ_section_title
;
Asymmetric Synthesis, Structure, and Reactivity of Unexpectedly Stable
Spiroepoxy-\b-Lactones Including Facile Conversion to Tetronic Acids:
Application to (+)-Maculalactone A
;
_journal_name_full 'Journal of Organic Chemistry'
_journal_page_first 4772
_journal_page_last 4781
_journal_paper_doi 10.1021/jo900499e
_journal_volume 74
_journal_year 2009
_chemical_formula_sum 'C18 H28 O3'
_chemical_formula_weight 292.40
_chemical_name_systematic
; 
 ? 
;
_space_group_IT_number 14
_symmetry_cell_setting monoclinic
_symmetry_space_group_name_Hall '-P 2ybc'
_symmetry_space_group_name_H-M 'P 1 21/c 1'
_atom_sites_solution_hydrogens geom
_atom_sites_solution_primary direct
_atom_sites_solution_secondary difmap
_audit_creation_method SHELXL-97
_cell_angle_alpha 90.00
_cell_angle_beta 95.406(13)
_cell_angle_gamma 90.00
_cell_formula_units_Z 4
_cell_length_a 14.447(3)
_cell_length_b 9.549(2)
_cell_length_c 12.138(3)
_cell_measurement_reflns_used 654
_cell_measurement_temperature 110(2)
_cell_measurement_theta_max 47.01
_cell_measurement_theta_min 3.07
_cell_volume 1667.1(7)
_computing_cell_refinement 'Bruker FRAMBO'
_computing_data_collection 'Bruker FRAMBO'
_computing_data_reduction 'Bruker SAINT'
_computing_molecular_graphics 'Bruker SHELXTL'
_computing_publication_material 'Bruker SHELXTL'
_computing_structure_refinement 'SHELXL-97 (Sheldrick, 1997)'
_computing_structure_solution 'SHELXS-97 (Sheldrick, 1990)'
_diffrn_ambient_temperature 110(2)
_diffrn_measured_fraction_theta_full 0.872
_diffrn_measured_fraction_theta_max 0.872
_diffrn_measurement_device_type 'MWPC area detector'
_diffrn_measurement_method 'phi and omega scans'
_diffrn_radiation_monochromator graphite
_diffrn_radiation_source 'normal-focus sealed tube'
_diffrn_radiation_type CuK\a
_diffrn_radiation_wavelength 1.54178
_diffrn_reflns_av_R_equivalents 0.0815
_diffrn_reflns_av_sigmaI/netI 0.0918
_diffrn_reflns_limit_h_max 16
_diffrn_reflns_limit_h_min -16
_diffrn_reflns_limit_k_max 9
_diffrn_reflns_limit_k_min -10
_diffrn_reflns_limit_l_max 13
_diffrn_reflns_limit_l_min -13
_diffrn_reflns_number 10030
_diffrn_reflns_theta_full 59.99
_diffrn_reflns_theta_max 59.99
_diffrn_reflns_theta_min 5.91
_exptl_absorpt_coefficient_mu 0.611
_exptl_absorpt_correction_T_max 0.9939
_exptl_absorpt_correction_T_min 0.9414
_exptl_absorpt_correction_type multi-scan
_exptl_absorpt_process_details sadabs
_exptl_crystal_colour colorless
_exptl_crystal_density_diffrn 1.165
_exptl_crystal_density_meas 0
_exptl_crystal_density_method 'not measured'
_exptl_crystal_description needle
_exptl_crystal_F_000 640
_exptl_crystal_size_max 0.10
_exptl_crystal_size_mid 0.01
_exptl_crystal_size_min 0.01
_refine_diff_density_max 0.409
_refine_diff_density_min -0.255
_refine_diff_density_rms 0.067
_refine_ls_extinction_coef 0.0023(6)
_refine_ls_extinction_expression Fc^*^=kFc[1+0.001xFc^2^\l^3^/sin(2\q)]^-1/4^
_refine_ls_extinction_method SHELXL
_refine_ls_goodness_of_fit_ref 1.034
_refine_ls_hydrogen_treatment riding
_refine_ls_matrix_type full
_refine_ls_number_parameters 192
_refine_ls_number_reflns 2161
_refine_ls_number_restraints 0
_refine_ls_restrained_S_all 1.034
_refine_ls_R_factor_all 0.1106
_refine_ls_R_factor_gt 0.0822
_refine_ls_shift/su_max 0.000
_refine_ls_shift/su_mean 0.000
_refine_ls_structure_factor_coef Fsqd
_refine_ls_weighting_details 'calc w=1/[\s^2^(Fo^2^)+(0.0473P)^2^+5.5194P] where P=(Fo^2^+2Fc^2^)/3'
_refine_ls_weighting_scheme calc
_refine_ls_wR_factor_gt 0.1805
_refine_ls_wR_factor_ref 0.1973
_reflns_number_gt 1550
_reflns_number_total 2161
_reflns_threshold_expression >2sigma(I)
_cod_data_source_file jo900499e_si_002.cif
_cod_data_source_block dr35a
_cod_depositor_comments
;
The following automatic conversions were performed:
'_symmetry_cell_setting' value 'Monoclinic' changed to 'monoclinic'
according to '/home/saulius/struct/CIF-dictionaries/cif_core.dic'
dictionary named 'cif_core.dic' version 2.4.1 from 2010-06-29.

Automatic conversion script
Id: cif_fix_enum 1527 2010-12-29 10:47:43Z saulius 
;
_cod_original_sg_symbol_H-M P2(1)/c
_cod_database_code 4024626

loop_
_symmetry_equiv_pos_as_xyz
'x, y, z'
'-x, y+1/2, -z+1/2'
'-x, -y, -z'
'x, -y-1/2, z-1/2'

loop_
_atom_site_label
_atom_site_type_symbol
_atom_site_fract_x
_atom_site_fract_y
_atom_site_fract_z
_atom_site_U_iso_or_equiv
_atom_site_adp_type
_atom_site_occupancy
_atom_site_symmetry_multiplicity
_atom_site_calc_flag
_atom_site_refinement_flags
_atom_site_disorder_assembly
_atom_site_disorder_group
O1 O 0.6234(2) 0.1222(3) 0.9141(2) 0.0207(8) Uani 1 1 d . . .
O2 O 0.5675(2) 0.1033(3) 1.0812(2) 0.0214(8) Uani 1 1 d . . .
O3 O 0.4885(2) 0.3987(3) 0.7717(2) 0.0248(8) Uani 1 1 d . . .
H3 H 0.5105 0.3904 0.7103 0.037 Uiso 1 1 calc R . .
C1 C 0.5634(3) 0.1628(5) 0.9894(3) 0.0196(10) Uani 1 1 d . . .
C2 C 0.5019(3) 0.2757(5) 0.9453(3) 0.0163(10) Uani 1 1 d . . .
C3 C 0.5268(3) 0.3024(5) 0.8420(3) 0.0169(10) Uani 1 1 d . . .
C4 C 0.6099(3) 0.2131(5) 0.8170(3) 0.0166(10) Uani 1 1 d . . .
H4 H 0.5942 0.1561 0.7486 0.020 Uiso 1 1 calc R . .
C5 C 0.4291(3) 0.3426(5) 1.0087(4) 0.0209(11) Uani 1 1 d . . .
H5A H 0.4043 0.4261 0.9676 0.025 Uiso 1 1 calc R . .
H5B H 0.4587 0.3748 1.0812 0.025 Uiso 1 1 calc R . .
C6 C 0.3465(3) 0.2436(5) 1.0289(3) 0.0181(10) Uani 1 1 d . . .
H6 H 0.3730 0.1570 1.0658 0.022 Uiso 1 1 calc R . .
C7 C 0.2902(3) 0.1995(5) 0.9208(4) 0.0236(11) Uani 1 1 d . . .
H7A H 0.3316 0.1495 0.8735 0.028 Uiso 1 1 calc R . .
H7B H 0.2667 0.2844 0.8805 0.028 Uiso 1 1 calc R . .
C8 C 0.2071(3) 0.1039(5) 0.9407(4) 0.0259(11) Uani 1 1 d . . .
H8A H 0.1697 0.0865 0.8695 0.031 Uiso 1 1 calc R . .
H8B H 0.2307 0.0126 0.9701 0.031 Uiso 1 1 calc R . .
C9 C 0.1453(3) 0.1696(6) 1.0224(4) 0.0273(12) Uani 1 1 d . . .
H9A H 0.0972 0.1011 1.0395 0.033 Uiso 1 1 calc R . .
H9B H 0.1133 0.2523 0.9876 0.033 Uiso 1 1 calc R . .
C10 C 0.2009(3) 0.2145(6) 1.1302(4) 0.0261(12) Uani 1 1 d . . .
H10A H 0.2258 0.1305 1.1705 0.031 Uiso 1 1 calc R . .
H10B H 0.1592 0.2636 1.1778 0.031 Uiso 1 1 calc R . .
C11 C 0.2823(3) 0.3128(5) 1.1071(4) 0.0218(11) Uani 1 1 d . . .
H11A H 0.2569 0.4009 1.0735 0.026 Uiso 1 1 calc R . .
H11B H 0.3187 0.3365 1.1778 0.026 Uiso 1 1 calc R . .
C12 C 0.6993(3) 0.2977(5) 0.8073(4) 0.0200(10) Uani 1 1 d . . .
H12A H 0.7153 0.3483 0.8777 0.024 Uiso 1 1 calc R . .
H12B H 0.6871 0.3686 0.7482 0.024 Uiso 1 1 calc R . .
C13 C 0.7843(3) 0.2079(5) 0.7813(4) 0.0207(11) Uani 1 1 d . . .
H13 H 0.7890 0.1258 0.8327 0.025 Uiso 1 1 calc R . .
C14 C 0.8748(3) 0.2953(6) 0.8019(4) 0.0266(12) Uani 1 1 d . . .
H14A H 0.8692 0.3809 0.7557 0.032 Uiso 1 1 calc R . .
H14B H 0.8831 0.3245 0.8804 0.032 Uiso 1 1 calc R . .
C15 C 0.9611(3) 0.2109(6) 0.7740(4) 0.0329(13) Uani 1 1 d . . .
H15A H 1.0169 0.2713 0.7845 0.039 Uiso 1 1 calc R . .
H15B H 0.9705 0.1306 0.8255 0.039 Uiso 1 1 calc R . .
C16 C 0.9500(3) 0.1564(6) 0.6544(4) 0.0319(13) Uani 1 1 d . . .
H16A H 1.0045 0.0986 0.6404 0.038 Uiso 1 1 calc R . .
H16B H 0.9467 0.2364 0.6023 0.038 Uiso 1 1 calc R . .
C17 C 0.8609(3) 0.0683(5) 0.6353(4) 0.0262(12) Uani 1 1 d . . .
H17A H 0.8670 -0.0161 0.6828 0.031 Uiso 1 1 calc R . .
H17B H 0.8528 0.0371 0.5572 0.031 Uiso 1 1 calc R . .
C18 C 0.7744(3) 0.1524(5) 0.6618(4) 0.0245(11) Uani 1 1 d . . .
H18A H 0.7652 0.2323 0.6099 0.029 Uiso 1 1 calc R . .
H18B H 0.7187 0.0917 0.6509 0.029 Uiso 1 1 calc R . .

loop_
_atom_site_aniso_label
_atom_site_aniso_U_11
_atom_site_aniso_U_22
_atom_site_aniso_U_33
_atom_site_aniso_U_23
_atom_site_aniso_U_13
_atom_site_aniso_U_12
O1 0.0238(16) 0.0205(18) 0.0195(16) 0.0020(13) 0.0108(13) 0.0054(13)
O2 0.0250(17) 0.0202(18) 0.0199(17) 0.0059(14) 0.0067(13) 0.0011(14)
O3 0.0284(18) 0.0287(19) 0.0175(17) 0.0031(14) 0.0037(14) 0.0079(15)
C1 0.021(2) 0.023(3) 0.015(2) -0.005(2) 0.0054(18) 0.000(2)
C2 0.017(2) 0.016(2) 0.017(2) 0.0021(18) 0.0044(18) 0.0011(18)
C3 0.018(2) 0.018(2) 0.015(2) 0.0031(18) 0.0012(18) 0.0002(18)
C4 0.015(2) 0.020(3) 0.015(2) 0.0047(18) 0.0043(17) -0.0031(19)
C5 0.024(2) 0.024(3) 0.016(2) 0.0005(19) 0.0042(19) 0.004(2)
C6 0.018(2) 0.019(3) 0.018(2) 0.0006(19) 0.0062(18) -0.0001(18)
C7 0.022(2) 0.027(3) 0.022(3) -0.004(2) 0.0014(19) 0.007(2)
C8 0.024(2) 0.030(3) 0.023(2) -0.002(2) -0.001(2) 0.001(2)
C9 0.019(2) 0.031(3) 0.033(3) 0.001(2) 0.003(2) -0.002(2)
C10 0.016(2) 0.035(3) 0.029(3) 0.000(2) 0.013(2) -0.003(2)
C11 0.021(2) 0.026(3) 0.019(2) -0.002(2) 0.0069(19) 0.000(2)
C12 0.016(2) 0.024(3) 0.020(2) 0.0045(19) 0.0075(18) -0.001(2)
C13 0.020(2) 0.018(3) 0.024(2) 0.0043(19) 0.0023(19) 0.0028(19)
C14 0.019(2) 0.035(3) 0.026(3) -0.005(2) 0.002(2) -0.005(2)
C15 0.015(2) 0.051(4) 0.034(3) -0.004(2) 0.006(2) -0.003(2)
C16 0.022(2) 0.034(3) 0.041(3) -0.004(2) 0.012(2) 0.000(2)
C17 0.022(2) 0.025(3) 0.033(3) -0.006(2) 0.011(2) -0.004(2)
C18 0.017(2) 0.032(3) 0.024(2) -0.004(2) 0.004(2) 0.000(2)

loop_
_atom_type_symbol
_atom_type_description
_atom_type_scat_dispersion_real
_atom_type_scat_dispersion_imag
_atom_type_scat_source
C C 0.0181 0.0091 'International Tables Vol C Tables 4.2.6.8 and 6.1.1.4'
H H 0.0000 0.0000 'International Tables Vol C Tables 4.2.6.8 and 6.1.1.4'
O O 0.0492 0.0322 'International Tables Vol C Tables 4.2.6.8 and 6.1.1.4'

loop_
_geom_angle_atom_site_label_1
_geom_angle_atom_site_label_2
_geom_angle_atom_site_label_3
_geom_angle
_geom_angle_site_symmetry_1
_geom_angle_site_symmetry_3
_geom_angle_publ_flag
C1 O1 C4 108.9(3) . . ?
O2 C1 O1 119.1(4) . . ?
O2 C1 C2 129.6(4) . . ?
O1 C1 C2 111.4(4) . . ?
C3 C2 C1 105.6(4) . . ?
C3 C2 C5 130.6(4) . . ?
C1 C2 C5 123.8(4) . . ?
O3 C3 C2 126.0(4) . . ?
O3 C3 C4 122.8(4) . . ?
C2 C3 C4 111.1(4) . . ?
O1 C4 C3 102.6(3) . . ?
O1 C4 C12 108.9(3) . . ?
C3 C4 C12 113.8(4) . . ?
C2 C5 C6 113.9(4) . . ?
C7 C6 C11 110.1(3) . . ?
C7 C6 C5 112.6(4) . . ?
C11 C6 C5 110.6(4) . . ?
C6 C7 C8 112.7(4) . . ?
C9 C8 C7 111.6(4) . . ?
C8 C9 C10 112.2(4) . . ?
C9 C10 C11 111.1(4) . . ?
C6 C11 C10 111.4(4) . . ?
C4 C12 C13 114.3(4) . . ?
C18 C13 C14 109.8(4) . . ?
C18 C13 C12 112.1(4) . . ?
C14 C13 C12 109.9(4) . . ?
C15 C14 C13 111.6(4) . . ?
C16 C15 C14 111.6(4) . . ?
C15 C16 C17 109.8(4) . . ?
C16 C17 C18 111.5(4) . . ?
C13 C18 C17 111.7(4) . . ?

loop_
_geom_bond_atom_site_label_1
_geom_bond_atom_site_label_2
_geom_bond_distance
_geom_bond_site_symmetry_2
_geom_bond_publ_flag
O1 C1 1.373(5) . ?
O1 C4 1.462(5) . ?
O2 C1 1.247(5) . ?
O3 C3 1.339(5) . ?
C1 C2 1.466(6) . ?
C2 C3 1.361(6) . ?
C2 C5 1.503(6) . ?
C3 C4 1.525(6) . ?
C4 C12 1.538(6) . ?
C5 C6 1.559(6) . ?
C6 C7 1.536(6) . ?
C6 C11 1.538(6) . ?
C7 C8 1.545(7) . ?
C8 C9 1.530(6) . ?
C9 C10 1.531(7) . ?
C10 C11 1.550(6) . ?
C12 C13 1.554(6) . ?
C13 C18 1.538(6) . ?
C13 C14 1.551(6) . ?
C14 C15 1.548(7) . ?
C15 C16 1.536(7) . ?
C16 C17 1.537(6) . ?
C17 C18 1.545(6) . ?

loop_
_geom_torsion_atom_site_label_1
_geom_torsion_atom_site_label_2
_geom_torsion_atom_site_label_3
_geom_torsion_atom_site_label_4
_geom_torsion
_geom_torsion_site_symmetry_1
_geom_torsion_site_symmetry_2
_geom_torsion_site_symmetry_3
_geom_torsion_site_symmetry_4
_geom_torsion_publ_flag
C4 O1 C1 O2 -176.0(4) . . . . ?
C4 O1 C1 C2 3.9(5) . . . . ?
O2 C1 C2 C3 179.6(5) . . . . ?
O1 C1 C2 C3 -0.3(5) . . . . ?
O2 C1 C2 C5 0.2(7) . . . . ?
O1 C1 C2 C5 -179.6(4) . . . . ?
C1 C2 C3 O3 -179.9(4) . . . . ?
C5 C2 C3 O3 -0.6(8) . . . . ?
C1 C2 C3 C4 -3.3(5) . . . . ?
C5 C2 C3 C4 176.0(4) . . . . ?
C1 O1 C4 C3 -5.5(4) . . . . ?
C1 O1 C4 C12 115.5(4) . . . . ?
O3 C3 C4 O1 -177.9(4) . . . . ?
C2 C3 C4 O1 5.5(5) . . . . ?
O3 C3 C4 C12 64.7(5) . . . . ?
C2 C3 C4 C12 -112.0(4) . . . . ?
C3 C2 C5 C6 112.6(5) . . . . ?
C1 C2 C5 C6 -68.2(5) . . . . ?
C2 C5 C6 C7 -64.1(5) . . . . ?
C2 C5 C6 C11 172.3(4) . . . . ?
C11 C6 C7 C8 -55.0(5) . . . . ?
C5 C6 C7 C8 -178.9(4) . . . . ?
C6 C7 C8 C9 53.3(5) . . . . ?
C7 C8 C9 C10 -52.6(6) . . . . ?
C8 C9 C10 C11 54.3(6) . . . . ?
C7 C6 C11 C10 56.2(5) . . . . ?
C5 C6 C11 C10 -178.7(4) . . . . ?
C9 C10 C11 C6 -56.4(5) . . . . ?
O1 C4 C12 C13 66.4(5) . . . . ?
C3 C4 C12 C13 -179.7(4) . . . . ?
C4 C12 C13 C18 71.5(5) . . . . ?
C4 C12 C13 C14 -166.1(4) . . . . ?
C18 C13 C14 C15 -54.7(5) . . . . ?
C12 C13 C14 C15 -178.5(4) . . . . ?
C13 C14 C15 C16 56.2(6) . . . . ?
C14 C15 C16 C17 -56.2(6) . . . . ?
C15 C16 C17 C18 56.6(6) . . . . ?
C14 C13 C18 C17 55.2(5) . . . . ?
C12 C13 C18 C17 177.7(4) . . . . ?
C16 C17 C18 C13 -57.2(5) . . . . ?
